data_4084906
loop_
_publ_author_name
'Mukhopadhyay, Tufan K.'
'Flores, Marco'
'Feller, Russell K.'
'Scott, Brian L.'
'Taylor, R. Dean'
'Paz-Pasternak, Moshe'
'Henson, Neil J.'
'Rein, Francisca N.'
'Smythe, Nathan C.'
'Trovitch, Ryan J.'
'Gordon, John C.'

_publ_section_title
;
 A New Spin on Cyclooctatetraene (COT) Redox Activity: Low-Spin Iron(I)
 Complexes That Exhibit Antiferromagnetic Coupling to a Singly Reduced
 \h4-COT Ligand
;
_journal_issue 24
_journal_name_full Organometallics
_journal_page_first 7101
_journal_paper_doi 10.1021/om500909h
_journal_volume 33
_journal_year 2014
_chemical_formula_moiety 'C49 H47 Fe P3'
_chemical_formula_sum 'C49 H47 Fe P3'
_chemical_formula_weight 784.62
_space_group_crystal_system monoclinic
_space_group_IT_number 14
_space_group_name_Hall '-P 2ybc'
_space_group_name_H-M_alt 'P 1 21/c 1'
_symmetry_space_group_name_Hall '-P 2ybc'
_symmetry_space_group_name_H-M 'P 1 21/c 1'
_atom_sites_solution_hydrogens mixed
_atom_sites_solution_primary direct
_atom_sites_solution_secondary difmap
_cell_angle_alpha 90
_cell_angle_beta 97.2960(10)
_cell_angle_gamma 90
_cell_formula_units_Z 4
_cell_length_a 18.839(2)
_cell_length_b 10.8349(12)
_cell_length_c 18.785(2)
_cell_measurement_temperature 120(1)
_cell_volume 3803.3(7)
_computing_cell_refinement 'SAINT+, v. 7.66a (Bruker AXS, 2009)'
_computing_data_collection 'APEX II, v. 7.0 (Bruker AXS, 2009)'
_computing_data_reduction 'SAINT+, v. 7.66a (Bruker AXS, 2009)'
_computing_molecular_graphics 'XShell ver. 6.3.1 (Bruker AXS, 2004)'
_computing_publication_material 'Bruker APEX2 v1013.6-2 (Bruker-AXS, 2013)'
_computing_structure_refinement 'SHELXL-2013 (Sheldrick, 2013)'
_computing_structure_solution 'SHELXS-97 (Sheldrick, 1990)'
_diffrn_ambient_temperature 120(1)
_diffrn_measured_fraction_theta_full 0.994
_diffrn_measured_fraction_theta_max 0.994
_diffrn_measurement_device_type 'Bruker D8 with APEXII CCD'
_diffrn_measurement_method '\w scans'
_diffrn_radiation_monochromator graphite
_diffrn_radiation_type MoK\a
_diffrn_radiation_wavelength 0.71073
_diffrn_reflns_av_R_equivalents 0.0837
_diffrn_reflns_av_sigmaI/netI 0.0637
_diffrn_reflns_limit_h_max 22
_diffrn_reflns_limit_h_min -22
_diffrn_reflns_limit_k_max 13
_diffrn_reflns_limit_k_min -13
_diffrn_reflns_limit_l_max 22
_diffrn_reflns_limit_l_min -22
_diffrn_reflns_number 36297
_diffrn_reflns_theta_full 25.45
_diffrn_reflns_theta_max 25.45
_diffrn_reflns_theta_min 2.17
_diffrn_source 'fine focus sealed tube'
_exptl_absorpt_coefficient_mu 0.559
_exptl_absorpt_correction_T_max 0.97
_exptl_absorpt_correction_T_min 0.88
_exptl_absorpt_correction_type multi-scan
_exptl_absorpt_process_details 'SADABS v. 1 (Sheldrick, 2008)'
_exptl_crystal_colour black
_exptl_crystal_density_diffrn 1.370
_exptl_crystal_density_method 'not measured'
_exptl_crystal_description block
_exptl_crystal_F_000 1648
_exptl_crystal_size_max 0.240
_exptl_crystal_size_mid 0.160
_exptl_crystal_size_min 0.060
_refine_diff_density_max 0.386
_refine_diff_density_min -0.348
_refine_ls_extinction_method none
_refine_ls_goodness_of_fit_ref 1.027
_refine_ls_hydrogen_treatment mixed
_refine_ls_matrix_type full
_refine_ls_number_parameters 491
_refine_ls_number_reflns 6995
_refine_ls_number_restraints 0
_refine_ls_restrained_S_all 1.027
_refine_ls_R_factor_all 0.0656
_refine_ls_R_factor_gt 0.0403
_refine_ls_shift/su_max 0.001
_refine_ls_shift/su_mean 0.000
_refine_ls_structure_factor_coef Fsqd
_refine_ls_weighting_details 'w=1/[\s^2^(Fo^2^)+(0.0296P)^2^+2.2664P] where P=(Fo^2^+2Fc^2^)/3'
_refine_ls_weighting_scheme calc
_refine_ls_wR_factor_gt 0.0822
_refine_ls_wR_factor_ref 0.0928
_reflns_number_gt 5100
_reflns_number_total 6995
_reflns_threshold_expression 'I > 2\s(I)'
_cod_data_source_file om500909h_si_002.cif
_cod_data_source_block Triphos*FeCOT
_cod_depositor_comments 'Adding full bibliography for 4084905--4084907.cif.'
_cod_database_code 4084906

loop_
_space_group_symop_operation_xyz
'x, y, z'
'-x, y+1/2, -z+1/2'
'-x, -y, -z'
'x, -y-1/2, z-1/2'

loop_
_atom_site_type_symbol
_atom_site_label
_atom_site_fract_x
_atom_site_fract_y
_atom_site_fract_z
_atom_site_U_iso_or_equiv
_atom_site_adp_type
_atom_site_calc_flag
_atom_site_refinement_flags_adp
_atom_site_refinement_flags_posn
_atom_site_occupancy
Fe Fe1 0.22100(2) 0.83744(3) 0.28688(2) 0.01342(11) Uani d . . 1
P P1 0.18893(4) 0.80527(6) 0.39259(4) 0.01403(16) Uani d . . 1
P P2 0.25629(4) 0.64334(6) 0.28602(4) 0.01382(16) Uani d . . 1
P P3 0.32688(4) 0.90303(6) 0.33322(4) 0.01431(16) Uani d . . 1
C C1 0.16699(14) 1.0209(3) 0.27309(15) 0.0158(6) Uani d . . 1
H H1 0.1533(14) 1.056(2) 0.3169(14) 0.019 Uiso d U . 1
C C2 0.12475(14) 0.9161(3) 0.24925(14) 0.0162(6) Uani d . . 1
H H2 0.0838(15) 0.901(2) 0.2742(14) 0.019 Uiso d U . 1
C C3 0.14240(15) 0.8287(3) 0.20021(14) 0.0174(6) Uani d . . 1
H H3 0.1123(14) 0.757(3) 0.1930(14) 0.021 Uiso d U . 1
C C4 0.20560(15) 0.8295(3) 0.16540(14) 0.0183(6) Uani d . . 1
H H4 0.2144(14) 0.749(3) 0.1446(14) 0.022 Uiso d U . 1
C C5 0.23864(15) 0.9211(3) 0.12515(15) 0.0220(7) Uani d . . 1
H H5 0.267 0.8856 0.0936 0.026 Uiso calc U R 1
C C6 0.23896(15) 1.0455(3) 0.12142(15) 0.0234(7) Uani d . . 1
H H6 0.2553 1.0778 0.0806 0.028 Uiso calc U R 1
C C7 0.21822(14) 1.1349(3) 0.17013(15) 0.0193(6) Uani d . . 1
H H7 0.221 1.2162 0.1548 0.023 Uiso calc U R 1
C C8 0.19523(14) 1.1215(3) 0.23481(15) 0.0192(6) Uani d . . 1
H H8 0.1983 1.1946 0.261 0.023 Uiso calc U R 1
C C9 0.25574(13) 0.7183(2) 0.45432(14) 0.0151(6) Uani d . . 1
H H9A 0.2648 0.7645 0.4988 0.018 Uiso calc U R 1
H H9B 0.2342 0.6405 0.4655 0.018 Uiso calc U R 1
C C10 0.32219(14) 0.6020(2) 0.36433(14) 0.0153(6) Uani d . . 1
H H10A 0.3099 0.5208 0.3808 0.018 Uiso calc U R 1
H H10B 0.3689 0.5954 0.348 0.018 Uiso calc U R 1
C C11 0.36740(14) 0.8093(2) 0.41166(14) 0.0169(6) Uani d . . 1
H H11A 0.4158 0.7877 0.4038 0.02 Uiso calc U R 1
H H11B 0.371 0.8614 0.4539 0.02 Uiso calc U R 1
C C12 0.32872(14) 0.6897(2) 0.42856(14) 0.0138(6) Uani d . . 1
C C13 0.37557(14) 0.6249(2) 0.49058(14) 0.0175(6) Uani d . . 1
H H13A 0.3519 0.5516 0.5039 0.026 Uiso calc U R 1
H H13B 0.3833 0.6795 0.5311 0.026 Uiso calc U R 1
H H13C 0.4208 0.6032 0.4755 0.026 Uiso calc U R 1
C C14 0.10604(14) 0.7197(2) 0.40178(14) 0.0154(6) Uani d . . 1
C C15 0.05931(14) 0.6834(2) 0.34214(15) 0.0185(6) Uani d . . 1
H H15 0.0719 0.696 0.2964 0.022 Uiso calc U R 1
C C16 -0.00591(15) 0.6288(3) 0.34994(17) 0.0233(7) Uani d . . 1
H H16 -0.0369 0.6059 0.3096 0.028 Uiso calc U R 1
C C17 -0.02445(16) 0.6088(3) 0.41726(17) 0.0256(7) Uani d . . 1
H H17 -0.0682 0.5724 0.4226 0.031 Uiso calc U R 1
C C18 0.02204(15) 0.6427(3) 0.47741(17) 0.0245(7) Uani d . . 1
H H18 0.0094 0.6287 0.523 0.029 Uiso calc U R 1
C C19 0.08671(15) 0.6970(3) 0.47004(15) 0.0207(7) Uani d . . 1
H H19 0.1177 0.7186 0.5106 0.025 Uiso calc U R 1
C C20 0.16760(14) 0.9372(2) 0.44845(14) 0.0150(6) Uani d . . 1
C C21 0.09928(15) 0.9897(3) 0.43591(15) 0.0193(6) Uani d . . 1
H H21 0.0657 0.9568 0.4004 0.023 Uiso calc U R 1
C C22 0.08091(15) 1.0896(3) 0.47538(15) 0.0236(7) Uani d . . 1
H H22 0.0354 1.1237 0.4661 0.028 Uiso calc U R 1
C C23 0.13000(16) 1.1391(3) 0.52862(16) 0.0264(7) Uani d . . 1
H H23 0.1174 1.2054 0.5559 0.032 Uiso calc U R 1
C C24 0.19807(16) 1.0891(3) 0.54102(15) 0.0251(7) Uani d . . 1
H H24 0.2317 1.1229 0.5762 0.03 Uiso calc U R 1
C C25 0.21633(15) 0.9893(3) 0.50138(14) 0.0191(6) Uani d . . 1
H H25 0.2622 0.9565 0.5104 0.023 Uiso calc U R 1
C C26 0.30528(14) 0.5699(2) 0.21743(14) 0.0161(6) Uani d . . 1
C C27 0.34071(14) 0.6387(3) 0.17049(14) 0.0178(6) Uani d . . 1
H H27 0.3364 0.7242 0.1697 0.021 Uiso calc U R 1
C C28 0.38252(14) 0.5806(3) 0.12489(15) 0.0223(7) Uani d . . 1
H H28 0.4061 0.6279 0.0939 0.027 Uiso calc U R 1
C C29 0.38978(15) 0.4542(3) 0.12471(15) 0.0228(7) Uani d . . 1
H H29 0.4173 0.4162 0.0933 0.027 Uiso calc U R 1
C C30 0.35563(14) 0.3847(3) 0.17184(15) 0.0207(7) Uani d . . 1
H H30 0.3606 0.2993 0.1726 0.025 Uiso calc U R 1
C C31 0.31392(14) 0.4417(3) 0.21798(15) 0.0183(6) Uani d . . 1
H H31 0.2914 0.3941 0.2497 0.022 Uiso calc U R 1
C C32 0.18666(14) 0.5241(2) 0.28768(14) 0.0162(6) Uani d . . 1
C C33 0.14264(14) 0.4970(2) 0.22409(15) 0.0191(6) Uani d . . 1
H H33 0.1504 0.5365 0.1818 0.023 Uiso calc U R 1
C C34 0.08756(15) 0.4121(3) 0.22303(16) 0.0220(7) Uani d . . 1
H H34 0.0588 0.3947 0.1802 0.026 Uiso calc U R 1
C C35 0.07526(15) 0.3532(3) 0.28563(16) 0.0230(7) Uani d . . 1
H H35 0.0378 0.2971 0.285 0.028 Uiso calc U R 1
C C36 0.11816(15) 0.3772(3) 0.34870(15) 0.0209(7) Uani d . . 1
H H36 0.1103 0.3366 0.3906 0.025 Uiso calc U R 1
C C37 0.17340(15) 0.4626(2) 0.34975(15) 0.0184(6) Uani d . . 1
H H37 0.2021 0.4789 0.3928 0.022 Uiso calc U R 1
C C38 0.34808(14) 1.0548(2) 0.37705(14) 0.0167(6) Uani d . . 1
C C39 0.29697(15) 1.1374(2) 0.39390(14) 0.0186(6) Uani d . . 1
H H39 0.249 1.1226 0.3779 0.022 Uiso calc U R 1
C C40 0.31613(16) 1.2425(3) 0.43456(15) 0.0232(7) Uani d . . 1
H H40 0.2809 1.2971 0.4453 0.028 Uiso calc U R 1
C C41 0.38652(16) 1.2660(3) 0.45879(15) 0.0229(7) Uani d . . 1
H H41 0.3991 1.3356 0.4865 0.028 Uiso calc U R 1
C C42 0.43865(15) 1.1853(3) 0.44174(15) 0.0211(7) Uani d . . 1
H H42 0.4866 1.201 0.4576 0.025 Uiso calc U R 1
C C43 0.41959(15) 1.0815(3) 0.40124(15) 0.0203(6) Uani d . . 1
H H43 0.4551 1.0282 0.3898 0.024 Uiso calc U R 1
C C44 0.39627(14) 0.9071(3) 0.27280(14) 0.0158(6) Uani d . . 1
C C45 0.39433(15) 1.0069(3) 0.22564(15) 0.0203(7) Uani d . . 1
H H45 0.3606 1.069 0.2279 0.024 Uiso calc U R 1
C C46 0.44191(16) 1.0144(3) 0.17559(15) 0.0253(7) Uani d . . 1
H H46 0.4402 1.0819 0.1448 0.03 Uiso calc U R 1
C C47 0.49175(16) 0.9232(3) 0.17074(16) 0.0264(7) Uani d . . 1
H H47 0.5236 0.929 0.1369 0.032 Uiso calc U R 1
C C48 0.49445(15) 0.8226(3) 0.21655(15) 0.0241(7) Uani d . . 1
H H48 0.5278 0.7602 0.2132 0.029 Uiso calc U R 1
C C49 0.44715(14) 0.8153(3) 0.26742(15) 0.0201(6) Uani d . . 1
H H49 0.4495 0.7481 0.2984 0.024 Uiso calc U R 1

loop_
_atom_site_aniso_label
_atom_site_aniso_U_11
_atom_site_aniso_U_22
_atom_site_aniso_U_33
_atom_site_aniso_U_12
_atom_site_aniso_U_13
_atom_site_aniso_U_23
Fe1 0.0128(2) 0.0137(2) 0.0135(2) 0.00060(16) 0.00039(16) 0.00058(16)
P1 0.0125(4) 0.0145(4) 0.0151(4) 0.0001(3) 0.0015(3) -0.0007(3)
P2 0.0143(4) 0.0137(4) 0.0133(4) -0.0005(3) 0.0014(3) -0.0004(3)
P3 0.0136(4) 0.0134(4) 0.0158(4) -0.0001(3) 0.0011(3) 0.0000(3)
C1 0.0159(15) 0.0168(15) 0.0146(15) 0.0044(12) 0.0018(12) 0.0013(12)
C2 0.0120(14) 0.0190(16) 0.0173(15) 0.0017(12) 0.0009(12) 0.0055(12)
C3 0.0159(15) 0.0169(16) 0.0179(15) -0.0009(12) -0.0033(12) 0.0037(12)
C4 0.0189(15) 0.0206(16) 0.0140(15) 0.0012(13) -0.0028(12) -0.0028(12)
C5 0.0268(17) 0.0243(17) 0.0157(15) 0.0017(13) 0.0058(13) -0.0009(12)
C6 0.0284(17) 0.0266(18) 0.0150(15) -0.0007(14) 0.0024(13) 0.0063(13)
C7 0.0193(15) 0.0163(15) 0.0209(16) -0.0003(12) -0.0034(12) 0.0078(12)
C8 0.0179(15) 0.0168(15) 0.0222(16) 0.0028(12) -0.0003(12) 0.0005(12)
C9 0.0149(14) 0.0161(15) 0.0143(15) 0.0024(12) 0.0017(11) 0.0027(11)
C10 0.0156(14) 0.0132(14) 0.0175(15) -0.0004(12) 0.0037(12) 0.0004(11)
C11 0.0127(14) 0.0197(16) 0.0175(15) -0.0005(12) -0.0013(11) 0.0002(12)
C12 0.0157(14) 0.0136(14) 0.0120(14) 0.0000(12) 0.0010(11) 0.0004(11)
C13 0.0176(15) 0.0172(15) 0.0172(15) 0.0013(12) 0.0005(12) -0.0011(12)
C14 0.0128(14) 0.0111(14) 0.0225(16) 0.0011(12) 0.0028(12) 0.0011(12)
C15 0.0167(15) 0.0134(15) 0.0254(16) 0.0045(12) 0.0029(12) 0.0027(12)
C16 0.0172(16) 0.0158(16) 0.0355(19) -0.0005(12) -0.0024(14) 0.0013(13)
C17 0.0152(15) 0.0154(16) 0.046(2) 0.0018(13) 0.0054(14) 0.0037(14)
C18 0.0248(17) 0.0192(16) 0.0324(18) 0.0025(13) 0.0150(14) 0.0050(14)
C19 0.0201(16) 0.0210(16) 0.0216(16) 0.0020(13) 0.0047(13) 0.0024(13)
C20 0.0175(15) 0.0138(14) 0.0146(14) -0.0009(12) 0.0059(12) -0.0001(11)
C21 0.0173(15) 0.0195(16) 0.0215(16) 0.0001(13) 0.0038(12) -0.0005(12)
C22 0.0197(16) 0.0228(16) 0.0283(17) 0.0055(13) 0.0041(13) 0.0004(14)
C23 0.0340(18) 0.0208(17) 0.0257(17) 0.0074(14) 0.0089(14) -0.0067(13)
C24 0.0301(18) 0.0234(17) 0.0203(16) 0.0048(14) -0.0025(13) -0.0056(13)
C25 0.0184(15) 0.0213(16) 0.0172(15) 0.0014(13) 0.0005(12) -0.0012(12)
C26 0.0142(14) 0.0187(15) 0.0143(14) -0.0003(12) -0.0025(11) -0.0022(12)
C27 0.0142(15) 0.0202(16) 0.0179(15) 0.0000(12) -0.0027(12) -0.0035(12)
C28 0.0167(15) 0.0308(18) 0.0198(16) -0.0042(13) 0.0041(12) 0.0001(13)
C29 0.0180(16) 0.0283(18) 0.0221(16) 0.0032(13) 0.0023(13) -0.0060(13)
C30 0.0171(15) 0.0165(15) 0.0281(17) 0.0007(12) 0.0004(13) -0.0042(13)
C31 0.0169(15) 0.0157(15) 0.0216(16) -0.0013(12) 0.0002(12) 0.0011(12)
C32 0.0158(14) 0.0133(14) 0.0193(15) 0.0022(12) 0.0015(12) -0.0027(12)
C33 0.0163(15) 0.0178(15) 0.0231(16) 0.0019(12) 0.0027(12) -0.0012(12)
C34 0.0161(15) 0.0187(16) 0.0300(17) 0.0032(13) -0.0020(13) -0.0060(13)
C35 0.0151(15) 0.0149(15) 0.0395(19) -0.0007(12) 0.0055(14) -0.0008(14)
C36 0.0232(16) 0.0167(16) 0.0239(17) 0.0010(13) 0.0073(13) 0.0023(12)
C37 0.0186(15) 0.0156(15) 0.0211(16) 0.0017(12) 0.0034(12) -0.0021(12)
C38 0.0204(15) 0.0136(14) 0.0164(15) -0.0016(12) 0.0039(12) 0.0018(11)
C39 0.0196(15) 0.0174(15) 0.0180(15) -0.0004(12) -0.0011(12) 0.0012(12)
C40 0.0253(17) 0.0165(16) 0.0277(17) 0.0053(13) 0.0031(14) -0.0013(13)
C41 0.0321(18) 0.0131(15) 0.0233(17) -0.0045(13) 0.0025(14) -0.0034(12)
C42 0.0162(15) 0.0215(16) 0.0250(16) -0.0061(13) 0.0004(12) -0.0028(13)
C43 0.0168(15) 0.0189(16) 0.0258(16) 0.0001(13) 0.0042(13) -0.0038(13)
C44 0.0125(14) 0.0191(15) 0.0147(14) -0.0040(12) -0.0022(11) -0.0035(12)
C45 0.0191(16) 0.0207(16) 0.0212(16) 0.0011(13) 0.0030(12) -0.0026(13)
C46 0.0300(18) 0.0252(17) 0.0212(16) -0.0033(14) 0.0054(14) 0.0025(13)
C47 0.0223(17) 0.0363(19) 0.0216(17) -0.0108(15) 0.0065(13) -0.0080(14)
C48 0.0181(16) 0.0276(18) 0.0263(17) 0.0009(13) 0.0022(13) -0.0074(14)
C49 0.0179(15) 0.0192(16) 0.0229(16) -0.0013(13) 0.0017(12) -0.0021(13)

loop_
_atom_type_symbol
_atom_type_description
_atom_type_scat_dispersion_real
_atom_type_scat_dispersion_imag
_atom_type_scat_source
C C 0.0033 0.0016 'International Tables Vol C Tables 4.2.6.8 and 6.1.1.4'
H H 0.0000 0.0000 'International Tables Vol C Tables 4.2.6.8 and 6.1.1.4'
P P 0.1023 0.0942 'International Tables Vol C Tables 4.2.6.8 and 6.1.1.4'
Fe Fe 0.3463 0.8444 'International Tables Vol C Tables 4.2.6.8 and 6.1.1.4'

loop_
_geom_angle_atom_site_label_1
_geom_angle_atom_site_label_2
_geom_angle_atom_site_label_3
_geom_angle
C2 Fe1 C3 39.60(11)
C2 Fe1 P1 92.60(8)
C3 Fe1 P1 117.32(8)
C2 Fe1 P3 136.39(8)
C3 Fe1 P3 148.89(8)
P1 Fe1 P3 91.93(3)
C2 Fe1 P2 130.47(8)
C3 Fe1 P2 97.89(8)
P1 Fe1 P2 88.44(3)
P3 Fe1 P2 92.99(3)
C2 Fe1 C1 38.60(10)
C3 Fe1 C1 71.22(11)
P1 Fe1 C1 94.20(7)
P3 Fe1 C1 97.81(7)
P2 Fe1 C1 168.79(7)
C2 Fe1 C4 70.94(11)
C3 Fe1 C4 38.23(10)
P1 Fe1 C4 153.94(8)
P3 Fe1 C4 113.98(8)
P2 Fe1 C4 87.50(8)
C1 Fe1 C4 85.35(10)
C14 P1 C20 95.05(12)
C14 P1 C9 101.62(12)
C20 P1 C9 102.53(12)
C14 P1 Fe1 120.19(9)
C20 P1 Fe1 120.01(9)
C9 P1 Fe1 113.99(9)
C32 P2 C10 102.90(12)
C32 P2 C26 97.39(12)
C10 P2 C26 96.04(12)
C32 P2 Fe1 116.87(9)
C10 P2 Fe1 113.35(9)
C26 P2 Fe1 126.20(9)
C44 P3 C38 97.05(12)
C44 P3 C11 104.37(12)
C38 P3 C11 95.06(12)
C44 P3 Fe1 116.46(9)
C38 P3 Fe1 126.60(9)
C11 P3 Fe1 113.37(9)
C2 C1 C8 132.1(3)
C2 C1 Fe1 63.61(15)
C8 C1 Fe1 122.58(19)
C2 C1 H1 112.1(16)
C8 C1 H1 106.6(16)
Fe1 C1 H1 114.4(16)
C3 C2 C1 125.4(3)
C3 C2 Fe1 70.68(16)
C1 C2 Fe1 77.79(16)
C3 C2 H2 118.7(16)
C1 C2 H2 115.4(16)
Fe1 C2 H2 119.3(16)
C2 C3 C4 125.6(3)
C2 C3 Fe1 69.72(15)
C4 C3 Fe1 78.71(16)
C2 C3 H3 117.1(17)
C4 C3 H3 116.9(17)
Fe1 C3 H3 120.1(16)
C3 C4 C5 133.4(3)
C3 C4 Fe1 63.06(15)
C5 C4 Fe1 119.69(19)
C3 C4 H4 111.7(16)
C5 C4 H4 107.4(16)
Fe1 C4 H4 115.5(16)
C6 C5 C4 136.2(3)
C6 C5 H5 111.9
C4 C5 H5 111.9
C5 C6 C7 130.1(3)
C5 C6 H6 115.0
C7 C6 H6 115.0
C8 C7 C6 130.8(3)
C8 C7 H7 114.6
C6 C7 H7 114.6
C7 C8 C1 135.3(3)
C7 C8 H8 112.4
C1 C8 H8 112.4
C12 C9 P1 117.76(18)
C12 C9 H9A 107.9
P1 C9 H9A 107.9
C12 C9 H9B 107.9
P1 C9 H9B 107.9
H9A C9 H9B 107.2
C12 C10 P2 117.04(18)
C12 C10 H10A 108.0
P2 C10 H10A 108.0
C12 C10 H10B 108.0
P2 C10 H10B 108.0
H10A C10 H10B 107.3
C12 C11 P3 117.58(18)
C12 C11 H11A 107.9
P3 C11 H11A 107.9
C12 C11 H11B 107.9
P3 C11 H11B 107.9
H11A C11 H11B 107.2
C10 C12 C13 107.2(2)
C10 C12 C11 110.7(2)
C13 C12 C11 107.4(2)
C10 C12 C9 112.7(2)
C13 C12 C9 107.6(2)
C11 C12 C9 111.0(2)
C12 C13 H13A 109.5
C12 C13 H13B 109.5
H13A C13 H13B 109.5
C12 C13 H13C 109.5
H13A C13 H13C 109.5
H13B C13 H13C 109.5
C15 C14 C19 118.5(3)
C15 C14 P1 121.6(2)
C19 C14 P1 119.8(2)
C16 C15 C14 120.9(3)
C16 C15 H15 119.5
C14 C15 H15 119.5
C17 C16 C15 119.8(3)
C17 C16 H16 120.1
C15 C16 H16 120.1
C16 C17 C18 120.0(3)
C16 C17 H17 120.0
C18 C17 H17 120.0
C19 C18 C17 120.4(3)
C19 C18 H18 119.8
C17 C18 H18 119.8
C18 C19 C14 120.3(3)
C18 C19 H19 119.8
C14 C19 H19 119.8
C25 C20 C21 117.8(3)
C25 C20 P1 123.4(2)
C21 C20 P1 118.7(2)
C22 C21 C20 121.1(3)
C22 C21 H21 119.5
C20 C21 H21 119.5
C21 C22 C23 120.2(3)
C21 C22 H22 119.9
C23 C22 H22 119.9
C22 C23 C24 119.4(3)
C22 C23 H23 120.3
C24 C23 H23 120.3
C25 C24 C23 120.3(3)
C25 C24 H24 119.8
C23 C24 H24 119.8
C24 C25 C20 121.2(3)
C24 C25 H25 119.4
C20 C25 H25 119.4
C27 C26 C31 118.2(3)
C27 C26 P2 122.1(2)
C31 C26 P2 119.2(2)
C28 C27 C26 120.3(3)
C28 C27 H27 119.8
C26 C27 H27 119.8
C29 C28 C27 121.2(3)
C29 C28 H28 119.4
C27 C28 H28 119.4
C28 C29 C30 119.1(3)
C28 C29 H29 120.4
C30 C29 H29 120.4
C29 C30 C31 120.3(3)
C29 C30 H30 119.9
C31 C30 H30 119.9
C30 C31 C26 120.8(3)
C30 C31 H31 119.6
C26 C31 H31 119.6
C37 C32 C33 117.7(3)
C37 C32 P2 123.6(2)
C33 C32 P2 118.7(2)
C34 C33 C32 121.0(3)
C34 C33 H33 119.5
C32 C33 H33 119.5
C35 C34 C33 120.0(3)
C35 C34 H34 120.0
C33 C34 H34 120.0
C36 C35 C34 120.2(3)
C36 C35 H35 119.9
C34 C35 H35 119.9
C35 C36 C37 119.8(3)
C35 C36 H36 120.1
C37 C36 H36 120.1
C36 C37 C32 121.3(3)
C36 C37 H37 119.3
C32 C37 H37 119.3
C39 C38 C43 117.6(3)
C39 C38 P3 123.9(2)
C43 C38 P3 118.1(2)
C38 C39 C40 121.1(3)
C38 C39 H39 119.5
C40 C39 H39 119.5
C41 C40 C39 120.4(3)
C41 C40 H40 119.8
C39 C40 H40 119.8
C40 C41 C42 119.5(3)
C40 C41 H41 120.3
C42 C41 H41 120.3
C43 C42 C41 120.0(3)
C43 C42 H42 120.0
C41 C42 H42 120.0
C42 C43 C38 121.4(3)
C42 C43 H43 119.3
C38 C43 H43 119.3
C49 C44 C45 118.0(3)
C49 C44 P3 125.3(2)
C45 C44 P3 116.6(2)
C46 C45 C44 120.7(3)
C46 C45 H45 119.6
C44 C45 H45 119.6
C47 C46 C45 120.7(3)
C47 C46 H46 119.6
C45 C46 H46 119.6
C46 C47 C48 119.7(3)
C46 C47 H47 120.1
C48 C47 H47 120.1
C47 C48 C49 119.7(3)
C47 C48 H48 120.1
C49 C48 H48 120.1
C48 C49 C44 121.1(3)
C48 C49 H49 119.4
C44 C49 H49 119.4

loop_
_geom_bond_atom_site_label_1
_geom_bond_atom_site_label_2
_geom_bond_distance
Fe1 C2 2.047(3)
Fe1 C3 2.059(3)
Fe1 P1 2.1759(8)
Fe1 P3 2.1909(8)
Fe1 P2 2.2063(8)
Fe1 C1 2.233(3)
Fe1 C4 2.265(3)
P1 C14 1.843(3)
P1 C20 1.847(3)
P1 C9 1.856(3)
P2 C32 1.844(3)
P2 C10 1.855(3)
P2 C26 1.857(3)
P3 C44 1.837(3)
P3 C38 1.860(3)
P3 C11 1.871(3)
C1 C2 1.426(4)
C1 C8 1.444(4)
C1 H1 0.97(3)
C2 C3 1.391(4)
C2 H2 0.97(3)
C3 C4 1.429(4)
C3 H3 0.96(3)
C4 C5 1.437(4)
C4 H4 0.98(3)
C5 C6 1.350(4)
C5 H5 0.93
C6 C7 1.421(4)
C6 H6 0.93
C7 C8 1.349(4)
C7 H7 0.93
C8 H8 0.93
C9 C12 1.546(4)
C9 H9A 0.97
C9 H9B 0.97
C10 C12 1.528(3)
C10 H10A 0.97
C10 H10B 0.97
C11 C12 1.539(4)
C11 H11A 0.97
C11 H11B 0.97
C12 C13 1.539(3)
C13 H13A 0.96
C13 H13B 0.96
C13 H13C 0.96
C14 C15 1.391(4)
C14 C19 1.399(4)
C15 C16 1.388(4)
C15 H15 0.93
C16 C17 1.371(4)
C16 H16 0.93
C17 C18 1.388(4)
C17 H17 0.93
C18 C19 1.376(4)
C18 H18 0.93
C19 H19 0.93
C20 C25 1.385(4)
C20 C21 1.400(4)
C21 C22 1.381(4)
C21 H21 0.93
C22 C23 1.381(4)
C22 H22 0.93
C23 C24 1.384(4)
C23 H23 0.93
C24 C25 1.381(4)
C24 H24 0.93
C25 H25 0.93
C26 C27 1.389(4)
C26 C31 1.398(4)
C27 C28 1.386(4)
C27 H27 0.93
C28 C29 1.376(4)
C28 H28 0.93
C29 C30 1.382(4)
C29 H29 0.93
C30 C31 1.387(4)
C30 H30 0.93
C31 H31 0.93
C32 C37 1.393(4)
C32 C33 1.396(4)
C33 C34 1.385(4)
C33 H33 0.93
C34 C35 1.383(4)
C34 H34 0.93
C35 C36 1.372(4)
C35 H35 0.93
C36 C37 1.391(4)
C36 H36 0.93
C37 H37 0.93
C38 C39 1.380(4)
C38 C43 1.396(4)
C39 C40 1.394(4)
C39 H39 0.93
C40 C41 1.370(4)
C40 H40 0.93
C41 C42 1.382(4)
C41 H41 0.93
C42 C43 1.379(4)
C42 H42 0.93
C43 H43 0.93
C44 C49 1.393(4)
C44 C45 1.396(4)
C45 C46 1.381(4)
C45 H45 0.93
C46 C47 1.374(4)
C46 H46 0.93
C47 C48 1.386(4)
C47 H47 0.93
C48 C49 1.389(4)
C48 H48 0.93
C49 H49 0.93
